data_1554081
loop_
_publ_author_name
'Singh, Roop Shikha'
'Kumar, Ashish'
'Mukhopadhyay, Sujay'
'Sharma, Gunjan'
'Koch, Biplob'
'Pandey, Daya Shankar'

_publ_section_title
;
 An Unconventional Mechanistic Insight on Aggregation Induced Emission in
 Novel Boron Dipyrromethenes and Their Rational Biological Realizations
;
_journal_issue 39
_journal_name_full 'The Journal of Physical Chemistry C'
_journal_page_first 22605
_journal_paper_doi 10.1021/acs.jpcc.6b05548
_journal_volume 120
_journal_year 2016
_chemical_formula_sum 'C20 H16 B F2 N3 O2'
_chemical_formula_weight 379.17
_space_group_IT_number 14
_space_group_name_Hall '-P 2ybc'
_space_group_name_H-M_alt 'P 1 21/c 1'
_symmetry_cell_setting monoclinic
_symmetry_space_group_name_H-M 'P 1 21/c 1'
_atom_sites_solution_hydrogens geom
_atom_sites_solution_primary direct
_atom_sites_solution_secondary difmap
_audit_creation_method SHELXL-97
_cell_angle_alpha 90.00
_cell_angle_beta 107.202(8)
_cell_angle_gamma 90.00
_cell_formula_units_Z 4
_cell_length_a 10.4767(8)
_cell_length_b 20.7570(11)
_cell_length_c 8.7718(7)
_cell_measurement_reflns_used 3805
_cell_measurement_temperature 293(2)
_cell_measurement_theta_max 29.6140
_cell_measurement_theta_min 3.7010
_cell_volume 1822.2(2)
_computing_cell_refinement 'CrysAlis RED, Oxford Diffraction Ltd.,'
_computing_data_collection 'CrysAlis CCD, Oxford Diffraction Ltd.,'
_computing_data_reduction 'CrysAlis RED, Oxford Diffraction Ltd.,'
_computing_molecular_graphics Ortep3
_computing_publication_material Shelx97
_computing_structure_refinement 'SHELXL-2014/7 (Sheldrick, 2014)'
_computing_structure_solution 'SHELXS-97 (Sheldrick, 1997)'
_diffrn_ambient_temperature 293(2)
_diffrn_detector_area_resol_mean 15.9948
_diffrn_measured_fraction_theta_full 0.998
_diffrn_measured_fraction_theta_max 0.998
_diffrn_measurement_device_type 'OXFORD DIFFRACTION SUPER NOVA'
_diffrn_measurement_method \w/q-scan
_diffrn_radiation_monochromator graphite
_diffrn_radiation_source 'fine-focus sealed tube'
_diffrn_radiation_type MoK\a
_diffrn_radiation_wavelength 0.71073
_diffrn_reflns_av_R_equivalents 0.0637
_diffrn_reflns_av_sigmaI/netI 0.0495
_diffrn_reflns_limit_h_max 12
_diffrn_reflns_limit_h_min -12
_diffrn_reflns_limit_k_max 24
_diffrn_reflns_limit_k_min -23
_diffrn_reflns_limit_l_max 10
_diffrn_reflns_limit_l_min -10
_diffrn_reflns_number 14609
_diffrn_reflns_theta_full 24.99
_diffrn_reflns_theta_max 24.99
_diffrn_reflns_theta_min 3.12
_exptl_absorpt_coefficient_mu 0.104
_exptl_absorpt_correction_T_max 0.5832
_exptl_absorpt_correction_T_min 0.3778
_exptl_absorpt_correction_type multi-scan
_exptl_absorpt_process_details
;
CrysAlis RED, Oxford Diffraction Ltd.,
Version 1.171.31.7 (release 18-10-2006 CrysAlis171 .NET)
(compiled Oct 18 2006,16:28:17)
Empirical absorption correction using spherical harmonics,
 implemented in SCALE3 ABSPACK scaling algorithm.
;
_exptl_crystal_colour RED
_exptl_crystal_density_diffrn 1.382
_exptl_crystal_density_method 'not measured'
_exptl_crystal_description NEEDLE
_exptl_crystal_F_000 784
_exptl_crystal_size_max 0.28
_exptl_crystal_size_mid 0.26
_exptl_crystal_size_min 0.24
_refine_diff_density_max 0.196
_refine_diff_density_min -0.202
_refine_diff_density_rms 0.047
_refine_ls_extinction_method none
_refine_ls_goodness_of_fit_ref 0.815
_refine_ls_hydrogen_treatment riding
_refine_ls_matrix_type full
_refine_ls_number_parameters 255
_refine_ls_number_reflns 3211
_refine_ls_number_restraints 0
_refine_ls_restrained_S_all 0.815
_refine_ls_R_factor_all 0.0849
_refine_ls_R_factor_gt 0.0622
_refine_ls_shift/su_max 0.000
_refine_ls_shift/su_mean 0.000
_refine_ls_structure_factor_coef Fsqd
_refine_ls_weighting_details 'calc w=1/[\s^2^(Fo^2^)+(0.1430P)^2^+3.4674P] where P=(Fo^2^+2Fc^2^)/3'
_refine_ls_weighting_scheme calc
_refine_ls_wR_factor_gt 0.2040
_refine_ls_wR_factor_ref 0.2294
_reflns_number_gt 2302
_reflns_number_total 3211
_reflns_threshold_expression >2sigma(I)
_cod_data_source_file jp6b05548_si_002.cif
_cod_data_source_block BQN2
_cod_depositor_comments
;
The following automatic conversions were performed:

data item '_exptl_absorpt_correction_type' value 'MULTI-SCAN' was
changed to 'multi-scan' in accordance with the
/home/saulius/struct/COD-crude-data/automatic-downloads/DataCite-retrospective/ACS/depositions/lib/dictionaries/cif_core.dic
dictionary named 'cif_core.dic' version 2.4.2 last updated on
2011-04-26.

data item '_symmetry_cell_setting' value 'MONOCLINIC' was changed to
'monoclinic' in accordance with the
/home/saulius/struct/COD-crude-data/automatic-downloads/DataCite-retrospective/ACS/depositions/lib/dictionaries/cif_core.dic
dictionary named 'cif_core.dic' version 2.4.2 last updated on
2011-04-26.

Automatic conversion script
Id: cif_fix_values 6909 2019-04-08 15:41:33Z antanas 
;
_cod_original_sg_symbol_H-M P21/C
_cod_original_formula_sum 'C0 C20 H16 B F2 N3 O2'
_cod_database_code 1554081

loop_
_symmetry_equiv_pos_as_xyz
'x, y, z'
'-x, y+1/2, -z+1/2'
'-x, -y, -z'
'x, -y-1/2, z-1/2'

loop_
_atom_site_label
_atom_site_type_symbol
_atom_site_fract_x
_atom_site_fract_y
_atom_site_fract_z
_atom_site_U_iso_or_equiv
_atom_site_adp_type
_atom_site_occupancy
_atom_site_symmetry_multiplicity
_atom_site_calc_flag
_atom_site_refinement_flags
F1 F 0.8704(2) 0.09866(11) -0.0070(3) 0.0668(7) Uani 1 1 d .
F2 F 0.9578(2) 0.05901(10) 0.2413(3) 0.0667(7) Uani 1 1 d .
O1 O 1.3034(3) 0.55531(13) 0.0295(4) 0.0761(10) Uani 1 1 d .
O2 O 1.4264(2) 0.21763(12) 0.3843(3) 0.0524(7) Uani 1 1 d .
N1 N 0.9523(3) 0.17434(13) 0.2072(4) 0.0443(7) Uani 1 1 d .
N2 N 1.1067(3) 0.10717(13) 0.1110(4) 0.0465(7) Uani 1 1 d .
N3 N 1.4711(3) 0.32078(14) 0.3183(4) 0.0465(7) Uani 1 1 d .
C1 C 0.8483(4) 0.19472(19) 0.2559(5) 0.0560(10) Uani 1 1 d .
H1 H 0.7745 0.1697 0.2554 0.067 Uiso 1 1 calc R
C2 C 0.8668(4) 0.25826(19) 0.3069(5) 0.0544(10) Uani 1 1 d .
H2 H 0.8093 0.2829 0.3459 0.065 Uiso 1 1 calc R
C3 C 0.9875(4) 0.27772(17) 0.2883(4) 0.0460(8) Uani 1 1 d .
H3 H 1.0262 0.3182 0.3125 0.055 Uiso 1 1 calc R
C4 C 1.0414(3) 0.22526(15) 0.2261(4) 0.0386(7) Uani 1 1 d .
C5 C 1.1623(3) 0.21778(15) 0.1907(4) 0.0384(8) Uani 1 1 d .
C6 C 1.1945(3) 0.15904(16) 0.1356(4) 0.0410(8) Uani 1 1 d .
C7 C 1.3046(4) 0.14022(18) 0.0835(5) 0.0504(9) Uani 1 1 d .
H7 H 1.3788 0.1654 0.0864 0.060 Uiso 1 1 calc R
C8 C 1.2822(4) 0.07798(19) 0.0278(5) 0.0595(10) Uani 1 1 d .
H8 H 1.3376 0.0531 -0.0142 0.071 Uiso 1 1 calc R
C9 C 1.1601(4) 0.05970(18) 0.0468(5) 0.0574(10) Uani 1 1 d .
H9 H 1.1207 0.0196 0.0185 0.069 Uiso 1 1 calc R
C10 C 1.2520(3) 0.27435(16) 0.2050(4) 0.0402(8) Uani 1 1 d .
C11 C 1.2065(3) 0.33034(16) 0.1261(4) 0.0427(8) Uani 1 1 d .
H11 H 1.1184 0.3331 0.0622 0.051 Uiso 1 1 calc R
C12 C 1.2926(4) 0.38441(16) 0.1406(4) 0.0430(8) Uani 1 1 d .
C13 C 1.4248(3) 0.37698(17) 0.2394(4) 0.0444(8) Uani 1 1 d .
C14 C 1.3879(3) 0.27296(16) 0.3022(4) 0.0429(8) Uani 1 1 d .
C15 C 1.5640(4) 0.2119(2) 0.4751(6) 0.0661(12) Uani 1 1 d .
H15A H 1.6190 0.2163 0.4055 0.099 Uiso 1 1 calc R
H15B H 1.5791 0.1705 0.5259 0.099 Uiso 1 1 calc R
H15C H 1.5862 0.2451 0.5548 0.099 Uiso 1 1 calc R
C16 C 1.5121(4) 0.43006(19) 0.2587(5) 0.0595(10) Uani 1 1 d .
H16 H 1.6004 0.4260 0.3214 0.071 Uiso 1 1 calc R
C17 C 1.4680(4) 0.4873(2) 0.1864(6) 0.0643(12) Uani 1 1 d .
H17 H 1.5267 0.5219 0.2003 0.077 Uiso 1 1 calc R
C18 C 1.3339(4) 0.49495(18) 0.0902(5) 0.0570(10) Uani 1 1 d .
C19 C 1.2482(4) 0.44391(17) 0.0649(5) 0.0512(9) Uani 1 1 d .
H19 H 1.1611 0.4482 -0.0016 0.061 Uiso 1 1 calc R
C20 C 1.1746(6) 0.5650(2) -0.0771(6) 0.0818(15) Uani 1 1 d .
H20A H 1.1605 0.5357 -0.1653 0.123 Uiso 1 1 calc R
H20B H 1.1667 0.6085 -0.1158 0.123 Uiso 1 1 calc R
H20C H 1.1089 0.5573 -0.0227 0.123 Uiso 1 1 calc R
B1 B 0.9673(4) 0.10764(18) 0.1375(5) 0.0451(9) Uani 1 1 d .

loop_
_atom_site_aniso_label
_atom_site_aniso_U_11
_atom_site_aniso_U_22
_atom_site_aniso_U_33
_atom_site_aniso_U_23
_atom_site_aniso_U_13
_atom_site_aniso_U_12
F1 0.0600(15) 0.0567(14) 0.0683(15) -0.0146(11) -0.0050(12) -0.0050(11)
F2 0.0728(16) 0.0478(13) 0.0846(17) 0.0141(11) 0.0311(13) -0.0050(11)
O1 0.084(2) 0.0439(16) 0.091(2) 0.0130(15) 0.0121(19) -0.0145(14)
O2 0.0422(14) 0.0525(15) 0.0566(16) 0.0118(12) 0.0052(12) -0.0011(11)
N1 0.0439(17) 0.0390(15) 0.0499(17) -0.0029(13) 0.0137(13) -0.0062(12)
N2 0.0522(18) 0.0353(15) 0.0488(17) -0.0038(12) 0.0103(14) -0.0043(12)
N3 0.0403(16) 0.0481(17) 0.0501(17) 0.0007(13) 0.0116(13) -0.0058(13)
C1 0.044(2) 0.058(2) 0.067(3) -0.0071(19) 0.0190(19) -0.0071(17)
C2 0.045(2) 0.056(2) 0.063(2) -0.0112(18) 0.0161(18) 0.0009(17)
C3 0.046(2) 0.0429(18) 0.0428(19) -0.0050(15) 0.0042(16) -0.0023(15)
C4 0.0383(18) 0.0376(17) 0.0351(17) -0.0019(13) 0.0036(14) -0.0034(13)
C5 0.0387(18) 0.0386(17) 0.0316(16) 0.0021(13) 0.0008(13) -0.0025(13)
C6 0.0410(19) 0.0403(18) 0.0393(18) 0.0042(14) 0.0080(15) -0.0025(14)
C7 0.050(2) 0.051(2) 0.052(2) 0.0044(17) 0.0182(17) 0.0031(16)
C8 0.067(3) 0.052(2) 0.064(3) -0.0052(19) 0.027(2) 0.0085(19)
C9 0.067(3) 0.040(2) 0.065(3) -0.0071(17) 0.019(2) -0.0012(17)
C10 0.0391(18) 0.0423(18) 0.0386(17) -0.0011(14) 0.0104(14) -0.0052(14)
C11 0.0394(19) 0.0437(19) 0.0422(18) -0.0039(15) 0.0077(15) -0.0057(14)
C12 0.048(2) 0.0418(18) 0.0395(18) -0.0019(14) 0.0132(16) -0.0083(14)
C13 0.0408(19) 0.0471(19) 0.047(2) -0.0046(15) 0.0154(16) -0.0046(15)
C14 0.043(2) 0.0435(18) 0.0433(19) 0.0005(15) 0.0141(15) -0.0002(15)
C15 0.043(2) 0.077(3) 0.075(3) 0.020(2) 0.013(2) 0.012(2)
C16 0.050(2) 0.058(2) 0.070(3) -0.001(2) 0.015(2) -0.0142(18)
C17 0.060(3) 0.052(2) 0.077(3) -0.001(2) 0.014(2) -0.0214(19)
C18 0.069(3) 0.043(2) 0.058(2) 0.0011(17) 0.019(2) -0.0117(18)
C19 0.054(2) 0.0423(19) 0.055(2) 0.0035(16) 0.0111(18) -0.0073(16)
C20 0.100(4) 0.051(3) 0.084(3) 0.016(2) 0.011(3) -0.005(2)
B1 0.046(2) 0.037(2) 0.048(2) -0.0001(17) 0.0059(18) -0.0073(16)

loop_
_atom_type_symbol
_atom_type_description
_atom_type_scat_dispersion_real
_atom_type_scat_dispersion_imag
_atom_type_scat_source
C C 0.0033 0.0016 'International Tables Vol C Tables 4.2.6.8 and 6.1.1.4'
H H 0.0000 0.0000 'International Tables Vol C Tables 4.2.6.8 and 6.1.1.4'
C C 0.0033 0.0016 'International Tables Vol C Tables 4.2.6.8 and 6.1.1.4'
N N 0.0061 0.0033 'International Tables Vol C Tables 4.2.6.8 and 6.1.1.4'
O O 0.0106 0.0060 'International Tables Vol C Tables 4.2.6.8 and 6.1.1.4'
F F 0.0171 0.0103 'International Tables Vol C Tables 4.2.6.8 and 6.1.1.4'
B B 0.0013 0.0007 'International Tables Vol C Tables 4.2.6.8 and 6.1.1.4'

loop_
_geom_angle_atom_site_label_1
_geom_angle_atom_site_label_2
_geom_angle_atom_site_label_3
_geom_angle
C18 O1 C20 117.3(3)
C14 O2 C15 117.4(3)
C1 N1 C4 107.5(3)
C1 N1 B1 126.4(3)
C4 N1 B1 126.1(3)
C9 N2 C6 107.2(3)
C9 N2 B1 126.9(3)
C6 N2 B1 125.7(3)
C14 N3 C13 118.0(3)
N1 C1 C2 110.5(3)
N1 C1 H1 124.8
C2 C1 H1 124.8
C1 C2 C3 106.6(3)
C1 C2 H2 126.7
C3 C2 H2 126.7
C2 C3 C4 107.8(3)
C2 C3 H3 126.1
C4 C3 H3 126.1
N1 C4 C5 120.7(3)
N1 C4 C3 107.6(3)
C5 C4 C3 131.6(3)
C6 C5 C4 120.3(3)
C6 C5 C10 120.6(3)
C4 C5 C10 119.0(3)
C5 C6 N2 121.0(3)
C5 C6 C7 131.3(3)
N2 C6 C7 107.5(3)
C8 C7 C6 107.7(3)
C8 C7 H7 126.2
C6 C7 H7 126.2
C9 C8 C7 106.3(3)
C9 C8 H8 126.9
C7 C8 H8 126.9
N2 C9 C8 111.4(3)
N2 C9 H9 124.3
C8 C9 H9 124.3
C11 C10 C14 117.2(3)
C11 C10 C5 120.8(3)
C14 C10 C5 121.9(3)
C10 C11 C12 120.7(3)
C10 C11 H11 119.7
C12 C11 H11 119.7
C13 C12 C19 120.8(3)
C13 C12 C11 116.8(3)
C19 C12 C11 122.4(3)
N3 C13 C12 122.7(3)
N3 C13 C16 119.0(3)
C12 C13 C16 118.3(3)
N3 C14 O2 120.4(3)
N3 C14 C10 124.6(3)
O2 C14 C10 115.0(3)
O2 C15 H15A 109.5
O2 C15 H15B 109.5
H15A C15 H15B 109.5
O2 C15 H15C 109.5
H15A C15 H15C 109.5
H15B C15 H15C 109.5
C17 C16 C13 120.5(4)
C17 C16 H16 119.7
C13 C16 H16 119.7
C16 C17 C18 120.9(4)
C16 C17 H17 119.5
C18 C17 H17 119.5
O1 C18 C19 125.7(4)
O1 C18 C17 114.3(3)
C19 C18 C17 120.0(4)
C18 C19 C12 119.5(4)
C18 C19 H19 120.2
C12 C19 H19 120.2
O1 C20 H20A 109.5
O1 C20 H20B 109.5
H20A C20 H20B 109.5
O1 C20 H20C 109.5
H20A C20 H20C 109.5
H20B C20 H20C 109.5
F1 B1 F2 109.2(3)
F1 B1 N1 110.6(3)
F2 B1 N1 111.1(3)
F1 B1 N2 109.4(3)
F2 B1 N2 110.5(3)
N1 B1 N2 106.1(3)

loop_
_geom_bond_atom_site_label_1
_geom_bond_atom_site_label_2
_geom_bond_distance
F1 B1 1.383(5)
F2 B1 1.382(5)
O1 C18 1.362(5)
O1 C20 1.410(6)
O2 C14 1.352(4)
O2 C15 1.431(5)
N1 C1 1.351(5)
N1 C4 1.387(4)
N1 B1 1.540(5)
N2 C9 1.337(5)
N2 C6 1.391(4)
N2 B1 1.545(5)
N3 C14 1.301(4)
N3 C13 1.370(5)
C1 C2 1.388(5)
C1 H1 0.9300
C2 C3 1.382(5)
C2 H2 0.9300
C3 C4 1.409(5)
C3 H3 0.9300
C4 C5 1.399(5)
C5 C6 1.390(5)
C5 C10 1.486(4)
C6 C7 1.415(5)
C7 C8 1.377(5)
C7 H7 0.9300
C8 C9 1.390(6)
C8 H8 0.9300
C9 H9 0.9300
C10 C11 1.365(5)
C10 C14 1.427(5)
C11 C12 1.421(5)
C11 H11 0.9300
C12 C13 1.409(5)
C12 C19 1.414(5)
C13 C16 1.409(5)
C15 H15A 0.9600
C15 H15B 0.9600
C15 H15C 0.9600
C16 C17 1.362(6)
C16 H16 0.9300
C17 C18 1.418(6)
C17 H17 0.9300
C18 C19 1.364(5)
C19 H19 0.9300
C20 H20A 0.9600
C20 H20B 0.9600
C20 H20C 0.9600

loop_
_geom_torsion_atom_site_label_1
_geom_torsion_atom_site_label_2
_geom_torsion_atom_site_label_3
_geom_torsion_atom_site_label_4
_geom_torsion
C4 N1 C1 C2 0.0(4)
B1 N1 C1 C2 -178.0(3)
N1 C1 C2 C3 0.1(5)
C1 C2 C3 C4 -0.1(4)
C1 N1 C4 C5 177.6(3)
B1 N1 C4 C5 -4.4(5)
C1 N1 C4 C3 -0.1(4)
B1 N1 C4 C3 177.9(3)
C2 C3 C4 N1 0.1(4)
C2 C3 C4 C5 -177.2(4)
N1 C4 C5 C6 0.2(5)
C3 C4 C5 C6 177.2(3)
N1 C4 C5 C10 177.1(3)
C3 C4 C5 C10 -5.9(5)
C4 C5 C6 N2 1.5(5)
C10 C5 C6 N2 -175.4(3)
C4 C5 C6 C7 175.9(3)
C10 C5 C6 C7 -0.9(6)
C9 N2 C6 C5 175.3(3)
B1 N2 C6 C5 1.0(5)
C9 N2 C6 C7 -0.3(4)
B1 N2 C6 C7 -174.7(3)
C5 C6 C7 C8 -174.7(4)
N2 C6 C7 C8 0.3(4)
C6 C7 C8 C9 -0.2(4)
C6 N2 C9 C8 0.2(5)
B1 N2 C9 C8 174.5(3)
C7 C8 C9 N2 0.0(5)
C6 C5 C10 C11 122.2(4)
C4 C5 C10 C11 -54.7(4)
C6 C5 C10 C14 -58.5(4)
C4 C5 C10 C14 124.6(3)
C14 C10 C11 C12 0.4(5)
C5 C10 C11 C12 179.8(3)
C10 C11 C12 C13 -0.1(5)
C10 C11 C12 C19 -177.9(3)
C14 N3 C13 C12 -1.0(5)
C14 N3 C13 C16 178.2(3)
C19 C12 C13 N3 178.2(3)
C11 C12 C13 N3 0.3(5)
C19 C12 C13 C16 -1.0(5)
C11 C12 C13 C16 -178.8(3)
C13 N3 C14 O2 -176.4(3)
C13 N3 C14 C10 1.4(5)
C15 O2 C14 N3 -6.2(5)
C15 O2 C14 C10 175.8(3)
C11 C10 C14 N3 -1.1(5)
C5 C10 C14 N3 179.5(3)
C11 C10 C14 O2 176.8(3)
C5 C10 C14 O2 -2.6(5)
N3 C13 C16 C17 -177.7(4)
C12 C13 C16 C17 1.5(6)
C13 C16 C17 C18 0.0(7)
C20 O1 C18 C19 -4.4(7)
C20 O1 C18 C17 175.3(4)
C16 C17 C18 O1 178.2(4)
C16 C17 C18 C19 -2.1(7)
O1 C18 C19 C12 -177.8(4)
C17 C18 C19 C12 2.6(6)
C13 C12 C19 C18 -1.1(6)
C11 C12 C19 C18 176.6(4)
C1 N1 B1 F1 64.9(5)
C4 N1 B1 F1 -112.6(4)
C1 N1 B1 F2 -56.5(5)
C4 N1 B1 F2 126.0(4)
C1 N1 B1 N2 -176.6(3)
C4 N1 B1 N2 5.9(5)
C9 N2 B1 F1 -58.1(5)
C6 N2 B1 F1 115.2(4)
C9 N2 B1 F2 62.2(5)
C6 N2 B1 F2 -124.6(3)
C9 N2 B1 N1 -177.4(3)
C6 N2 B1 N1 -4.2(5)
